data_1548365
loop_
_publ_author_name
'Gang Liao'
'Xue-Song Yin'
'Kai Chen'
'Qi Zhang'
'Shuo-Qing Zhang'
'Bing-Feng Shi'

_publ_section_title
;
 Stereoselective alkoxycarbonylation of unactivated C(sp3)-H bonds with
 alkyl chloroformates via Pd(II)/Pd(IV) catalysis
;
_journal_name_full 'Nature Communications'
_journal_page_first 12901
_journal_paper_doi 10.1038/ncomms12901
_journal_volume 7
_journal_year 2016
_chemical_absolute_configuration rmad
_chemical_formula_moiety 'C29 H23 N3 O5'
_chemical_formula_sum 'C29 H23 N3 O5'
_chemical_formula_weight 493.50
_space_group_crystal_system orthorhombic
_space_group_IT_number 19
_space_group_name_Hall 'P 2ac 2ab'
_space_group_name_H-M_alt 'P 21 21 21'
_symmetry_space_group_name_Hall 'P 2ac 2ab'
_symmetry_space_group_name_H-M 'P 21 21 21'
_atom_sites_solution_hydrogens geom
_atom_sites_solution_primary direct
_atom_sites_solution_secondary difmap
_cell_angle_alpha 90.00
_cell_angle_beta 90.00
_cell_angle_gamma 90.00
_cell_formula_units_Z 4
_cell_length_a 7.7318(4)
_cell_length_b 14.2451(8)
_cell_length_c 21.9203(17)
_cell_measurement_reflns_used 3706
_cell_measurement_temperature 170.5
_cell_measurement_theta_max 29.1472
_cell_measurement_theta_min 2.9916
_cell_volume 2414.3(3)
_computing_cell_refinement
;
CrysAlisPro, Agilent Technologies,
Version 1.171.35.11 (release 16-05-2011 CrysAlis171 .NET)
(compiled May 16 2011,17:55:39)
;
_computing_data_collection
;
CrysAlisPro, Agilent Technologies,
Version 1.171.35.11 (release 16-05-2011 CrysAlis171 .NET)
(compiled May 16 2011,17:55:39)
;
_computing_data_reduction
;
CrysAlisPro, Agilent Technologies,
Version 1.171.35.11 (release 16-05-2011 CrysAlis171 .NET)
(compiled May 16 2011,17:55:39)
;
_computing_molecular_graphics 'Olex2 (Dolomanov et al., 2009)'
_computing_publication_material 'Olex2 (Dolomanov et al., 2009)'
_computing_structure_refinement 'ShelXL (Sheldrick, 2008)'
_computing_structure_solution 'ShelXS (Sheldrick, 2008)'
_diffrn_ambient_temperature 170.5
_diffrn_detector_area_resol_mean 10.3592
_diffrn_measured_fraction_theta_full 0.998
_diffrn_measured_fraction_theta_max 0.998
_diffrn_measurement_device_type 'Xcalibur, Atlas, Gemini ultra'
_diffrn_measurement_method '\w scans'
_diffrn_orient_matrix_UB_11 0.0168860000
_diffrn_orient_matrix_UB_12 -0.0391452000
_diffrn_orient_matrix_UB_13 -0.0190673000
_diffrn_orient_matrix_UB_21 -0.0072386000
_diffrn_orient_matrix_UB_22 0.0292037000
_diffrn_orient_matrix_UB_23 -0.0260926000
_diffrn_orient_matrix_UB_31 0.0898898000
_diffrn_orient_matrix_UB_32 0.0097279000
_diffrn_orient_matrix_UB_33 0.0014858000
_diffrn_radiation_monochromator graphite
_diffrn_radiation_type MoK\a
_diffrn_radiation_wavelength 0.71073
_diffrn_reflns_av_R_equivalents 0.0490
_diffrn_reflns_av_unetI/netI 0.0291
_diffrn_reflns_limit_h_max 8
_diffrn_reflns_limit_h_min -9
_diffrn_reflns_limit_k_max 17
_diffrn_reflns_limit_k_min -17
_diffrn_reflns_limit_l_max 21
_diffrn_reflns_limit_l_min -26
_diffrn_reflns_number 16454
_diffrn_reflns_theta_full 25.35
_diffrn_reflns_theta_max 25.35
_diffrn_reflns_theta_min 3.00
_diffrn_source 'Enhance (Mo) X-ray Source'
_exptl_absorpt_coefficient_mu 0.094
_exptl_absorpt_correction_T_max 1.00000
_exptl_absorpt_correction_T_min 0.89066
_exptl_absorpt_correction_type multi-scan
_exptl_absorpt_process_details
;
CrysAlisPro, Agilent Technologies,
Version 1.171.35.11 (release 16-05-2011 CrysAlis171 .NET)
(compiled May 16 2011,17:55:39)
Empirical absorption correction using spherical harmonics,
 implemented in SCALE3 ABSPACK scaling algorithm.
;
_exptl_crystal_colour colourless
_exptl_crystal_colour_primary colourless
_exptl_crystal_density_diffrn 1.358
_exptl_crystal_density_method 'not measured'
_exptl_crystal_description plate
_exptl_crystal_F_000 1032
_exptl_crystal_size_max 0.49
_exptl_crystal_size_mid 0.4
_exptl_crystal_size_min 0.23
_refine_diff_density_max 0.179
_refine_diff_density_min -0.243
_refine_diff_density_rms 0.046
_refine_ls_abs_structure_details 'Flack H D (1983), Acta Cryst. A39, 876-881'
_refine_ls_abs_structure_Flack -3.0(18)
_refine_ls_extinction_method none
_refine_ls_goodness_of_fit_ref 1.124
_refine_ls_hydrogen_treatment constr
_refine_ls_matrix_type full
_refine_ls_number_parameters 335
_refine_ls_number_reflns 2540
_refine_ls_number_restraints 0
_refine_ls_restrained_S_all 1.124
_refine_ls_R_factor_all 0.0591
_refine_ls_R_factor_gt 0.0414
_refine_ls_shift/su_max 0.000
_refine_ls_shift/su_mean 0.000
_refine_ls_structure_factor_coef Fsqd
_refine_ls_weighting_details 'calc w=1/[\s^2^(Fo^2^)+(0.0407P)^2^+1.0884P] where P=(Fo^2^+2Fc^2^)/3'
_refine_ls_weighting_scheme calc
_refine_ls_wR_factor_gt 0.0932
_refine_ls_wR_factor_ref 0.1079
_reflns_number_gt 2106
_reflns_number_total 2540
_reflns_threshold_expression >2sigma(I)
_cod_data_source_file ncomms12901-s3.cif
_cod_data_source_block 160620_lg3_3a_lt
_cod_database_code 1548365
_chemical_oxdiff_formula 'c10 h10 n2 o8'
_reflns_odcompleteness_completeness 99.65
_reflns_odcompleteness_iscentric 1
_reflns_odcompleteness_theta 26.32
_olex2_refinement_description
;
1. Fixed Uiso
 At 1.2 times of:
  All C(H) groups, All C(H,H) groups, All N(H) groups
 At 1.5 times of:
  All C(H,H,H) groups
2.a Ternary CH refined with riding coordinates:
 C9(H9), C20(H20)
2.b Secondary CH2 refined with riding coordinates:
 C28(H28A,H28B)
2.c Aromatic/amide H refined with riding coordinates:
 N2(H2), C1(H1), C2(H2A), C3(H3), C4(H4), C12(H12), C13(H13), C14(H14),
 C17(H17), C18(H18), C19(H19), C22(H22), C23(H23), C24(H24), C25(H25), C26(H26)
2.d Idealised Me refined as rotating group:
 C29(H29A,H29B,H29C)
;

loop_
_space_group_symop_id
_space_group_symop_operation_xyz
1 'x, y, z'
2 '-x+1/2, -y, z+1/2'
3 'x+1/2, -y+1/2, -z'
4 '-x, y+1/2, -z+1/2'

loop_
_atom_site_label
_atom_site_type_symbol
_atom_site_fract_x
_atom_site_fract_y
_atom_site_fract_z
_atom_site_U_iso_or_equiv
_atom_site_adp_type
_atom_site_occupancy
_atom_site_calc_flag
_atom_site_disorder_assembly
_atom_site_disorder_group
_atom_site_refinement_flags_posn
O1 O 0.3309(3) 0.43516(18) 0.77602(12) 0.0415(6) Uani 1 d . . .
O2 O 0.8357(3) 0.53109(18) 0.86502(11) 0.0410(6) Uani 1 d . . .
O3 O 0.5553(3) 0.53573(16) 0.99123(10) 0.0402(6) Uani 1 d . . .
O4 O 0.2222(3) 0.63467(17) 0.95263(11) 0.0387(6) Uani 1 d . . .
O5 O 0.4307(3) 0.74489(15) 0.96023(10) 0.0324(5) Uani 1 d . . .
N1 N 0.5624(3) 0.48191(19) 0.83548(12) 0.0287(6) Uani 1 d . . .
N2 N 0.5459(4) 0.38818(19) 0.95078(12) 0.0361(7) Uani 1 d . . .
H2 H 0.5407 0.3586 0.9156 0.043 Uiso 1 calc . . R
N3 N 0.5525(5) 0.2034(2) 0.93282(14) 0.0434(8) Uani 1 d . . .
C1 C 0.6179(5) 0.4157(2) 0.67511(16) 0.0384(9) Uani 1 d . . .
H1 H 0.5128 0.3961 0.6566 0.046 Uiso 1 calc . . R
C2 C 0.7721(5) 0.4174(3) 0.64288(17) 0.0445(9) Uani 1 d . . .
H2A H 0.7719 0.4004 0.6010 0.053 Uiso 1 calc . . R
C3 C 0.9259(5) 0.4430(3) 0.67014(17) 0.0441(9) Uani 1 d . . .
H3 H 1.0295 0.4419 0.6468 0.053 Uiso 1 calc . . R
C4 C 0.9326(5) 0.4707(2) 0.73147(17) 0.0390(8) Uani 1 d . . .
H4 H 1.0380 0.4887 0.7505 0.047 Uiso 1 calc . . R
C5 C 0.7781(4) 0.4704(2) 0.76267(16) 0.0322(8) Uani 1 d . . .
C6 C 0.6241(4) 0.4439(2) 0.73554(15) 0.0316(8) Uani 1 d . . .
C7 C 0.4829(4) 0.4513(2) 0.78117(16) 0.0316(8) Uani 1 d . . .
C8 C 0.7405(4) 0.4987(2) 0.82646(15) 0.0309(7) Uani 1 d . . .
C9 C 0.4666(4) 0.5204(2) 0.88683(15) 0.0307(7) Uani 1 d . . .
H9 H 0.3436 0.5001 0.8821 0.037 Uiso 1 calc . . R
C10 C 0.5303(4) 0.4829(2) 0.94847(16) 0.0331(8) Uani 1 d . . .
C11 C 0.5695(5) 0.3313(2) 1.00265(15) 0.0349(8) Uani 1 d . . .
C12 C 0.5899(6) 0.3647(3) 1.06098(16) 0.0465(10) Uani 1 d . . .
H12 H 0.5941 0.4303 1.0685 0.056 Uiso 1 calc . . R
C13 C 0.6047(6) 0.3001(3) 1.10970(17) 0.0505(11) Uani 1 d . . .
H13 H 0.6204 0.3236 1.1499 0.061 Uiso 1 calc . . R
C14 C 0.5971(5) 0.2062(3) 1.10112(17) 0.0463(10) Uani 1 d . . .
H14 H 0.6047 0.1649 1.1350 0.056 Uiso 1 calc . . R
C15 C 0.5779(5) 0.1697(3) 1.04145(16) 0.0376(8) Uani 1 d . . .
C16 C 0.5674(4) 0.2328(2) 0.99200(15) 0.0338(8) Uani 1 d . . .
C17 C 0.5526(7) 0.1126(3) 0.92299(19) 0.0576(12) Uani 1 d . . .
H17 H 0.5470 0.0916 0.8819 0.069 Uiso 1 calc . . R
C18 C 0.5603(6) 0.0445(3) 0.96908(19) 0.0549(11) Uani 1 d . . .
H18 H 0.5570 -0.0205 0.9593 0.066 Uiso 1 calc . . R
C19 C 0.5724(5) 0.0734(3) 1.02795(18) 0.0437(9) Uani 1 d . . .
H19 H 0.5772 0.0285 1.0600 0.052 Uiso 1 calc . . R
C20 C 0.4681(4) 0.6284(2) 0.88559(15) 0.0307(7) Uani 1 d . . .
H20 H 0.5898 0.6503 0.8916 0.037 Uiso 1 calc . . R
C21 C 0.4046(5) 0.6642(2) 0.82425(15) 0.0322(8) Uani 1 d . . .
C22 C 0.2285(5) 0.6682(3) 0.81109(16) 0.0387(9) Uani 1 d . . .
H22 H 0.1461 0.6504 0.8411 0.046 Uiso 1 calc . . R
C23 C 0.1733(5) 0.6984(3) 0.75405(18) 0.0469(10) Uani 1 d . . .
H23 H 0.0531 0.7024 0.7455 0.056 Uiso 1 calc . . R
C24 C 0.2928(5) 0.7227(3) 0.70955(18) 0.0458(10) Uani 1 d . . .
H24 H 0.2547 0.7420 0.6703 0.055 Uiso 1 calc . . R
C25 C 0.4663(5) 0.7187(3) 0.72251(17) 0.0421(9) Uani 1 d . . .
H25 H 0.5484 0.7354 0.6922 0.051 Uiso 1 calc . . R
C26 C 0.5222(5) 0.6904(2) 0.77959(16) 0.0376(9) Uani 1 d . . .
H26 H 0.6426 0.6889 0.7883 0.045 Uiso 1 calc . . R
C27 C 0.3587(4) 0.6669(2) 0.93686(15) 0.0303(7) Uani 1 d . . .
C28 C 0.3446(5) 0.7863(2) 1.01310(15) 0.0351(8) Uani 1 d . . .
H28A H 0.2191 0.7916 1.0049 0.042 Uiso 1 calc . . R
H28B H 0.3906 0.8503 1.0203 0.042 Uiso 1 calc . . R
C29 C 0.3734(5) 0.7267(3) 1.06942(16) 0.0430(9) Uani 1 d . . .
H29A H 0.3129 0.6667 1.0647 0.065 Uiso 1 calc . . GR
H29B H 0.3284 0.7597 1.1053 0.065 Uiso 1 calc . . GR
H29C H 0.4975 0.7152 1.0747 0.065 Uiso 1 calc . . GR

loop_
_atom_site_aniso_label
_atom_site_aniso_U_11
_atom_site_aniso_U_22
_atom_site_aniso_U_33
_atom_site_aniso_U_23
_atom_site_aniso_U_13
_atom_site_aniso_U_12
O1 0.0306(13) 0.0481(15) 0.0457(15) -0.0089(12) -0.0030(11) -0.0009(12)
O2 0.0331(12) 0.0518(15) 0.0382(14) -0.0061(12) -0.0073(11) -0.0012(12)
O3 0.0546(16) 0.0347(13) 0.0312(13) -0.0028(11) -0.0053(12) 0.0016(13)
O4 0.0337(13) 0.0412(14) 0.0411(14) -0.0041(12) 0.0060(12) -0.0031(12)
O5 0.0340(12) 0.0337(12) 0.0295(12) -0.0044(10) 0.0031(11) -0.0011(11)
N1 0.0255(14) 0.0326(14) 0.0281(14) 0.0009(12) -0.0008(12) 0.0005(12)
N2 0.0526(18) 0.0310(14) 0.0248(14) -0.0005(12) -0.0013(15) 0.0011(14)
N3 0.062(2) 0.0325(15) 0.0357(17) 0.0017(13) -0.0054(16) 0.0006(16)
C1 0.047(2) 0.0324(18) 0.036(2) -0.0033(16) -0.0058(17) 0.0051(17)
C2 0.057(2) 0.040(2) 0.037(2) -0.0016(17) 0.0066(19) 0.0058(19)
C3 0.046(2) 0.044(2) 0.042(2) 0.0006(18) 0.0138(19) 0.006(2)
C4 0.0354(18) 0.0373(19) 0.044(2) -0.0014(17) 0.0053(17) 0.0011(17)
C5 0.0330(17) 0.0298(17) 0.0338(19) 0.0017(15) -0.0003(15) 0.0057(15)
C6 0.0353(18) 0.0272(16) 0.0323(19) 0.0000(15) -0.0012(14) 0.0041(15)
C7 0.0331(18) 0.0262(16) 0.036(2) 0.0004(15) -0.0050(15) 0.0016(14)
C8 0.0316(17) 0.0269(16) 0.0341(19) -0.0015(14) -0.0021(16) 0.0042(15)
C9 0.0315(17) 0.0309(16) 0.0295(17) -0.0036(14) 0.0012(15) -0.0021(15)
C10 0.0339(17) 0.0323(17) 0.0332(19) 0.0003(16) 0.0043(15) 0.0011(16)
C11 0.0367(18) 0.0348(17) 0.0332(19) 0.0040(15) 0.0020(17) 0.0032(17)
C12 0.066(3) 0.042(2) 0.032(2) -0.0008(17) -0.0002(19) 0.002(2)
C13 0.072(3) 0.054(2) 0.0252(19) 0.0053(18) -0.001(2) 0.006(2)
C14 0.055(2) 0.049(2) 0.035(2) 0.0125(18) 0.0043(19) 0.005(2)
C15 0.0328(18) 0.0432(19) 0.037(2) 0.0087(17) 0.0012(17) 0.0002(17)
C16 0.0335(18) 0.0362(19) 0.0317(19) 0.0055(15) -0.0020(16) 0.0009(17)
C17 0.091(3) 0.036(2) 0.046(2) 0.0017(18) -0.005(3) 0.001(2)
C18 0.074(3) 0.0332(19) 0.057(3) 0.0042(19) -0.007(2) -0.001(2)
C19 0.044(2) 0.0350(19) 0.053(2) 0.0146(17) -0.0008(19) 0.0026(18)
C20 0.0324(17) 0.0291(16) 0.0308(17) -0.0003(15) 0.0002(15) -0.0015(15)
C21 0.0418(19) 0.0246(15) 0.0302(17) -0.0014(14) 0.0012(16) -0.0010(16)
C22 0.043(2) 0.0384(19) 0.035(2) -0.0007(17) -0.0006(16) -0.0014(17)
C23 0.048(2) 0.050(2) 0.043(2) -0.0031(19) -0.0129(19) 0.002(2)
C24 0.063(3) 0.039(2) 0.035(2) -0.0009(17) -0.008(2) 0.0045(19)
C25 0.056(2) 0.0351(19) 0.036(2) 0.0011(16) 0.0091(18) -0.0021(19)
C26 0.046(2) 0.0315(18) 0.035(2) -0.0008(15) 0.0027(17) 0.0041(16)
C27 0.0301(18) 0.0315(16) 0.0291(18) 0.0025(15) -0.0009(14) 0.0055(16)
C28 0.0321(17) 0.0382(18) 0.035(2) -0.0067(16) 0.0010(15) 0.0025(17)
C29 0.042(2) 0.051(2) 0.035(2) -0.0036(18) 0.0019(16) 0.0071(19)

loop_
_atom_type_symbol
_atom_type_description
_atom_type_scat_dispersion_real
_atom_type_scat_dispersion_imag
_atom_type_scat_source
C C 0.0033 0.0016 'International Tables Vol C Tables 4.2.6.8 and 6.1.1.4'
H H 0.0000 0.0000 'International Tables Vol C Tables 4.2.6.8 and 6.1.1.4'
N N 0.0061 0.0033 'International Tables Vol C Tables 4.2.6.8 and 6.1.1.4'
O O 0.0106 0.0060 'International Tables Vol C Tables 4.2.6.8 and 6.1.1.4'

loop_
_geom_angle_atom_site_label_1
_geom_angle_atom_site_label_2
_geom_angle_atom_site_label_3
_geom_angle
_geom_angle_site_symmetry_1
_geom_angle_site_symmetry_3
C27 O5 C28 116.6(3) . .
C7 N1 C8 111.1(3) . .
C7 N1 C9 123.3(3) . .
C8 N1 C9 122.7(3) . .
C10 N2 H2 116.1 . .
C10 N2 C11 127.9(3) . .
C11 N2 H2 116.1 . .
C17 N3 C16 117.3(3) . .
C2 C1 H1 121.5 . .
C6 C1 H1 121.5 . .
C6 C1 C2 116.9(3) . .
C1 C2 H2A 119.2 . .
C3 C2 C1 121.7(3) . .
C3 C2 H2A 119.2 . .
C2 C3 H3 119.3 . .
C2 C3 C4 121.4(4) . .
C4 C3 H3 119.3 . .
C3 C4 H4 121.8 . .
C5 C4 C3 116.3(4) . .
C5 C4 H4 121.8 . .
C4 C5 C6 122.3(3) . .
C4 C5 C8 129.6(3) . .
C6 C5 C8 108.1(3) . .
C1 C6 C7 129.7(3) . .
C5 C6 C1 121.3(3) . .
C5 C6 C7 108.9(3) . .
O1 C7 N1 124.4(3) . .
O1 C7 C6 130.0(3) . .
N1 C7 C6 105.7(3) . .
O2 C8 N1 124.0(3) . .
O2 C8 C5 129.9(3) . .
N1 C8 C5 106.1(3) . .
N1 C9 H9 107.2 . .
N1 C9 C10 112.7(3) . .
N1 C9 C20 111.1(3) . .
C10 C9 H9 107.2 . .
C10 C9 C20 111.2(3) . .
C20 C9 H9 107.2 . .
O3 C10 N2 124.9(3) . .
O3 C10 C9 120.9(3) . .
N2 C10 C9 114.1(3) . .
N2 C11 C16 115.7(3) . .
C12 C11 N2 124.6(3) . .
C12 C11 C16 119.7(3) . .
C11 C12 H12 120.4 . .
C11 C12 C13 119.2(3) . .
C13 C12 H12 120.4 . .
C12 C13 H13 118.8 . .
C14 C13 C12 122.3(4) . .
C14 C13 H13 118.8 . .
C13 C14 H14 120.1 . .
C13 C14 C15 119.8(3) . .
C15 C14 H14 120.1 . .
C16 C15 C14 118.8(3) . .
C19 C15 C14 123.9(3) . .
C19 C15 C16 117.3(3) . .
N3 C16 C11 117.3(3) . .
N3 C16 C15 122.5(3) . .
C15 C16 C11 120.1(3) . .
N3 C17 H17 117.8 . .
N3 C17 C18 124.4(4) . .
C18 C17 H17 117.8 . .
C17 C18 H18 120.7 . .
C19 C18 C17 118.5(4) . .
C19 C18 H18 120.7 . .
C15 C19 H19 120.0 . .
C18 C19 C15 119.9(3) . .
C18 C19 H19 120.0 . .
C9 C20 H20 108.4 . .
C21 C20 C9 110.4(3) . .
C21 C20 H20 108.4 . .
C27 C20 C9 110.2(3) . .
C27 C20 H20 108.4 . .
C27 C20 C21 110.8(3) . .
C22 C21 C20 120.9(3) . .
C26 C21 C20 120.2(3) . .
C26 C21 C22 118.9(3) . .
C21 C22 H22 120.0 . .
C23 C22 C21 119.9(4) . .
C23 C22 H22 120.0 . .
C22 C23 H23 119.8 . .
C24 C23 C22 120.3(4) . .
C24 C23 H23 119.8 . .
C23 C24 H24 120.2 . .
C25 C24 C23 119.7(4) . .
C25 C24 H24 120.2 . .
C24 C25 H25 119.8 . .
C24 C25 C26 120.3(4) . .
C26 C25 H25 119.8 . .
C21 C26 H26 119.6 . .
C25 C26 C21 120.8(3) . .
C25 C26 H26 119.6 . .
O4 C27 O5 124.8(3) . .
O4 C27 C20 124.5(3) . .
O5 C27 C20 110.6(3) . .
O5 C28 H28A 109.5 . .
O5 C28 H28B 109.5 . .
O5 C28 C29 110.7(3) . .
H28A C28 H28B 108.1 . .
C29 C28 H28A 109.5 . .
C29 C28 H28B 109.5 . .
C28 C29 H29A 109.5 . .
C28 C29 H29B 109.5 . .
C28 C29 H29C 109.5 . .
H29A C29 H29B 109.5 . .
H29A C29 H29C 109.5 . .
H29B C29 H29C 109.5 . .

loop_
_geom_bond_atom_site_label_1
_geom_bond_atom_site_label_2
_geom_bond_distance
_geom_bond_site_symmetry_2
O1 C7 1.203(4) .
O2 C8 1.212(4) .
O3 C10 1.218(4) .
O4 C27 1.202(4) .
O5 C27 1.344(4) .
O5 C28 1.461(4) .
N1 C7 1.409(4) .
N1 C8 1.412(4) .
N1 C9 1.455(4) .
N2 H2 0.8800 .
N2 C10 1.355(4) .
N2 C11 1.408(4) .
N3 C16 1.368(4) .
N3 C17 1.311(5) .
C1 H1 0.9500 .
C1 C2 1.386(5) .
C1 C6 1.385(5) .
C2 H2A 0.9500 .
C2 C3 1.380(6) .
C3 H3 0.9500 .
C3 C4 1.402(5) .
C4 H4 0.9500 .
C4 C5 1.376(5) .
C5 C6 1.383(5) .
C5 C8 1.484(5) .
C6 C7 1.485(5) .
C9 H9 1.0000 .
C9 C10 1.534(5) .
C9 C20 1.539(4) .
C11 C12 1.373(5) .
C11 C16 1.422(5) .
C12 H12 0.9500 .
C12 C13 1.414(5) .
C13 H13 0.9500 .
C13 C14 1.352(5) .
C14 H14 0.9500 .
C14 C15 1.416(5) .
C15 C16 1.411(5) .
C15 C19 1.405(5) .
C17 H17 0.9500 .
C17 C18 1.402(5) .
C18 H18 0.9500 .
C18 C19 1.358(6) .
C19 H19 0.9500 .
C20 H20 1.0000 .
C20 C21 1.520(5) .
C20 C27 1.510(5) .
C21 C22 1.393(5) .
C21 C26 1.387(5) .
C22 H22 0.9500 .
C22 C23 1.389(5) .
C23 H23 0.9500 .
C23 C24 1.388(6) .
C24 H24 0.9500 .
C24 C25 1.372(6) .
C25 H25 0.9500 .
C25 C26 1.384(5) .
C26 H26 0.9500 .
C28 H28A 0.9900 .
C28 H28B 0.9900 .
C28 C29 1.515(5) .
C29 H29A 0.9800 .
C29 H29B 0.9800 .
C29 H29C 0.9800 .

loop_
_geom_torsion_atom_site_label_1
_geom_torsion_atom_site_label_2
_geom_torsion_atom_site_label_3
_geom_torsion_atom_site_label_4
_geom_torsion
_geom_torsion_site_symmetry_1
_geom_torsion_site_symmetry_2
_geom_torsion_site_symmetry_3
_geom_torsion_site_symmetry_4
N1 C9 C10 O3 134.0(3) . . . .
N1 C9 C10 N2 -49.2(4) . . . .
N1 C9 C20 C21 53.6(4) . . . .
N1 C9 C20 C27 176.4(3) . . . .
N2 C11 C12 C13 177.1(4) . . . .
N2 C11 C16 N3 3.5(5) . . . .
N2 C11 C16 C15 -175.6(3) . . . .
N3 C17 C18 C19 -1.5(8) . . . .
C1 C2 C3 C4 -1.5(6) . . . .
C1 C6 C7 O1 -0.7(6) . . . .
C1 C6 C7 N1 179.0(3) . . . .
C2 C1 C6 C5 -1.5(5) . . . .
C2 C1 C6 C7 179.0(3) . . . .
C2 C3 C4 C5 0.3(5) . . . .
C3 C4 C5 C6 0.3(5) . . . .
C3 C4 C5 C8 -177.5(3) . . . .
C4 C5 C6 C1 0.4(5) . . . .
C4 C5 C6 C7 180.0(3) . . . .
C4 C5 C8 O2 2.4(6) . . . .
C4 C5 C8 N1 -178.4(3) . . . .
C5 C6 C7 O1 179.7(4) . . . .
C5 C6 C7 N1 -0.6(4) . . . .
C6 C1 C2 C3 2.0(5) . . . .
C6 C5 C8 O2 -175.7(4) . . . .
C6 C5 C8 N1 3.5(4) . . . .
C7 N1 C8 O2 175.2(3) . . . .
C7 N1 C8 C5 -4.0(4) . . . .
C7 N1 C9 C10 137.0(3) . . . .
C7 N1 C9 C20 -97.4(4) . . . .
C8 N1 C7 O1 -177.4(3) . . . .
C8 N1 C7 C6 2.9(4) . . . .
C8 N1 C9 C10 -64.0(4) . . . .
C8 N1 C9 C20 61.5(4) . . . .
C8 C5 C6 C1 178.6(3) . . . .
C8 C5 C6 C7 -1.8(4) . . . .
C9 N1 C7 O1 -16.3(5) . . . .
C9 N1 C7 C6 164.1(3) . . . .
C9 N1 C8 O2 14.0(5) . . . .
C9 N1 C8 C5 -165.2(3) . . . .
C9 C20 C21 C22 79.8(4) . . . .
C9 C20 C21 C26 -97.8(4) . . . .
C9 C20 C27 O4 -40.2(4) . . . .
C9 C20 C27 O5 142.9(3) . . . .
C10 N2 C11 C12 -3.6(6) . . . .
C10 N2 C11 C16 175.0(4) . . . .
C10 C9 C20 C21 -180.0(3) . . . .
C10 C9 C20 C27 -57.2(4) . . . .
C11 N2 C10 O3 9.4(6) . . . .
C11 N2 C10 C9 -167.2(3) . . . .
C11 C12 C13 C14 -0.9(7) . . . .
C12 C11 C16 N3 -177.8(4) . . . .
C12 C11 C16 C15 3.0(6) . . . .
C12 C13 C14 C15 1.5(7) . . . .
C13 C14 C15 C16 0.1(6) . . . .
C13 C14 C15 C19 178.6(4) . . . .
C14 C15 C16 N3 178.5(4) . . . .
C14 C15 C16 C11 -2.4(5) . . . .
C14 C15 C19 C18 -177.5(4) . . . .
C16 N3 C17 C18 2.5(8) . . . .
C16 C11 C12 C13 -1.4(6) . . . .
C16 C15 C19 C18 1.0(6) . . . .
C17 N3 C16 C11 179.3(4) . . . .
C17 N3 C16 C15 -1.6(6) . . . .
C17 C18 C19 C15 -0.3(7) . . . .
C19 C15 C16 N3 -0.1(6) . . . .
C19 C15 C16 C11 179.0(4) . . . .
C20 C9 C10 O3 8.5(5) . . . .
C20 C9 C10 N2 -174.7(3) . . . .
C20 C21 C22 C23 -178.0(3) . . . .
C20 C21 C26 C25 176.8(3) . . . .
C21 C20 C27 O4 82.4(4) . . . .
C21 C20 C27 O5 -94.5(3) . . . .
C21 C22 C23 C24 1.4(6) . . . .
C22 C21 C26 C25 -1.0(5) . . . .
C22 C23 C24 C25 -1.3(6) . . . .
C23 C24 C25 C26 0.1(6) . . . .
C24 C25 C26 C21 1.0(6) . . . .
C26 C21 C22 C23 -0.2(6) . . . .
C27 O5 C28 C29 72.6(4) . . . .
C27 C20 C21 C22 -42.6(4) . . . .
C27 C20 C21 C26 139.7(3) . . . .
C28 O5 C27 O4 7.2(4) . . . .
C28 O5 C27 C20 -176.0(3) . . . .
